data_4128066
loop_
_publ_author_name
'Castillo-Blas, Celia'
'L\'opez-Salas, Nieves'
'Guti\'errez, Mar\'ia C'
'Puente-Orench, In\'es'
'Guti\'errez-Puebla, Enrique'
'Ferrer, M. Luisa'
'Monge, M \'Angeles'
'G\'andara, Felipe'

_publ_section_title
;
 Encoding Metal-Cation Arrangements in Metal-Organic Frameworks for
 Programming the Composition of Electrocatalytically Active Multimetal
 Oxides.
;
_journal_issue 4
_journal_name_full 'Journal of the American Chemical Society'
_journal_page_first 1766
_journal_page_last 1774
_journal_paper_doi 10.1021/jacs.8b12860
_journal_volume 141
_journal_year 2019
_chemical_formula_moiety 'C17 H8 Ca0.07 Co0.27 F6 Mn0.43 O4 Zn0.23, O0.38'
_chemical_formula_sum 'C17 H8 Ca0.07 Co0.27 F6 Mn0.43 O4.38 Zn0.23'
_chemical_formula_weight 453.68
_space_group_crystal_system hexagonal
_space_group_IT_number 179
_space_group_name_Hall 'P 65 2 (0 0 1)'
_space_group_name_H-M_alt 'P 65 2 2'
_symmetry_space_group_name_Hall 'P 65 2 (0 0 1)'
_symmetry_space_group_name_H-M 'P 65 2 2'
_atom_sites_solution_hydrogens geom
_atom_sites_solution_primary dual
_audit_creation_date 2018-05-16
_audit_creation_method
;
Olex2 1.2
(compiled 2018.04.26 svn.r3504 for OlexSys, GUI svn.r5492)
;
_cell_angle_alpha 90
_cell_angle_beta 90
_cell_angle_gamma 120
_cell_formula_units_Z 12
_cell_length_a 21.2716(12)
_cell_length_b 21.2716(12)
_cell_length_c 15.1756(11)
_cell_measurement_reflns_used 9800
_cell_measurement_temperature 250
_cell_measurement_theta_max 65.662
_cell_measurement_theta_min 2.398
_cell_volume 5946.7(6)
_computing_cell_refinement 'SAINT v8.37A (Bruker, 2015)'
_computing_data_reduction 'SAINT v8.37A (Bruker, 2015)'
_computing_molecular_graphics 'Olex2 (Dolomanov et al., 2009)'
_computing_publication_material 'Olex2 (Dolomanov et al., 2009)'
_computing_structure_refinement 'XL (Sheldrick, 2008)'
_computing_structure_solution 'XT (Sheldrick, 2015)'
_diffrn_ambient_temperature 250
_diffrn_measured_fraction_theta_full 0.996
_diffrn_measured_fraction_theta_max 0.996
_diffrn_measurement_device_type 'Vantec 500'
_diffrn_measurement_method '\f and \w scans'
_diffrn_radiation_type CuK\a
_diffrn_radiation_wavelength 1.54178
_diffrn_reflns_av_R_equivalents 0.0798
_diffrn_reflns_av_unetI/netI 0.0425
_diffrn_reflns_Laue_measured_fraction_full 0.996
_diffrn_reflns_Laue_measured_fraction_max 0.996
_diffrn_reflns_limit_h_max 25
_diffrn_reflns_limit_h_min -25
_diffrn_reflns_limit_k_max 25
_diffrn_reflns_limit_k_min -24
_diffrn_reflns_limit_l_max 17
_diffrn_reflns_limit_l_min -17
_diffrn_reflns_number 27460
_diffrn_reflns_point_group_measured_fraction_full 0.995
_diffrn_reflns_point_group_measured_fraction_max 0.995
_diffrn_reflns_theta_full 65.861
_diffrn_reflns_theta_max 65.861
_diffrn_reflns_theta_min 2.398
_diffrn_standards_number 0
_exptl_absorpt_coefficient_mu 5.474
_exptl_absorpt_correction_T_max 1.0000
_exptl_absorpt_correction_T_min 0.5651
_exptl_absorpt_correction_type multi-scan
_exptl_absorpt_process_details
'SADABS-2016/2 (Bruker,2016/2) was used for absorption correction. wR2(int) was 0.1656 before and 0.1061 after correction. The Ratio of minimum to maximum transmission is 0.5651. The \l/2 correction factor is Not present.'
_exptl_crystal_colour blue
_exptl_crystal_colour_primary blue
_exptl_crystal_density_diffrn 1.520
_exptl_crystal_description needle
_exptl_crystal_F_000 2704
_exptl_crystal_size_max 0.14
_exptl_crystal_size_mid 0.06
_exptl_crystal_size_min 0.06
_refine_diff_density_max 0.885
_refine_diff_density_min -0.773
_refine_diff_density_rms 0.186
_refine_ls_abs_structure_details
;
 Flack x determined using 1163 quotients [(I+)-(I-)]/[(I+)+(I-)]
 (Parsons, Flack and Wagner, Acta Cryst. B69 (2013) 249-259).
;
_refine_ls_abs_structure_Flack -0.026(9)
_refine_ls_extinction_method none
_refine_ls_goodness_of_fit_ref 1.618
_refine_ls_hydrogen_treatment constr
_refine_ls_matrix_type full
_refine_ls_number_parameters 263
_refine_ls_number_reflns 3440
_refine_ls_number_restraints 0
_refine_ls_restrained_S_all 1.618
_refine_ls_R_factor_all 0.0850
_refine_ls_R_factor_gt 0.0774
_refine_ls_shift/su_max 0.000
_refine_ls_shift/su_mean 0.000
_refine_ls_structure_factor_coef Fsqd
_refine_ls_weighting_details 'w=1/[\s^2^(Fo^2^)+(0.1000P)^2^] where P=(Fo^2^+2Fc^2^)/3'
_refine_ls_weighting_scheme calc
_refine_ls_wR_factor_gt 0.2006
_refine_ls_wR_factor_ref 0.2064
_reflns_Friedel_coverage 0.698
_reflns_Friedel_fraction_full 0.994
_reflns_Friedel_fraction_max 0.994
_reflns_number_gt 3120
_reflns_number_total 3440
_reflns_threshold_expression 'I > 2\s(I)'
_cod_data_source_file Zn0.24Mn0.37Co0.31Ca0.08(hfipbb).cif
_cod_data_source_block 1444
_cod_original_cell_volume 5946.7(8)
_cod_database_code 4128066
_shelx_shelxl_version_number 2014/7
_shelx_space_group_comment
;
The symmetry employed for this shelxl refinement is uniquely defined
by the following loop, which should always be used as a source of
symmetry information in preference to the above space-group names.
They are only intended as comments.
;
_shelx_estimated_absorpt_t_max 0.735
_shelx_estimated_absorpt_t_min 0.515
_olex2_refinement_description
;
1. Fixed Uiso
 At 1.2 times of:
  All C(H) groups
2. Shared sites
{Mn02, Ca02}
3. Uiso/Uaniso restraints and constraints
Uanis(Zn01) = Uanis(Co01)
Uanis(Mn02) = Uanis(Ca02)
4. Others
 Sof(Co01)=0.5*(1-FVAR(2))
 Sof(Zn01)=0.5*FVAR(2)
 Sof(Ca02)=0.5*(1-FVAR(3))
 Sof(Mn02)=0.5*FVAR(3)
 Fixed Sof: O1(0.125) O0AA(0.25)
5.a Aromatic/amide H refined with riding coordinates:
 C00F(H00F), C00H(H00H), C00J(H00J), C00K(H00K), C00N(H00N), C00O(H00O),
 C00P(H00P), C00Q(H00Q)
;
_olex2_submission_special_instructions 'No special instructions were received'

loop_
_space_group_symop_operation_xyz
'x, y, z'
'-y, x-y, z+2/3'
'-x+y, -x, z+1/3'
'-x, -y, z+1/2'
'y, -x+y, z+1/6'
'x-y, x, z+5/6'
'y, x, -z+2/3'
'x-y, -y, -z'
'-x, -x+y, -z+1/3'
'-y, -x, -z+1/6'
'-x+y, y, -z+1/2'
'x, x-y, -z+5/6'

loop_
_atom_site_label
_atom_site_type_symbol
_atom_site_fract_x
_atom_site_fract_y
_atom_site_fract_z
_atom_site_U_iso_or_equiv
_atom_site_adp_type
_atom_site_occupancy
_atom_site_site_symmetry_order
_atom_site_calc_flag
_atom_site_refinement_flags_posn
_atom_site_refinement_flags_adp
_atom_site_refinement_flags_occupancy
_atom_site_disorder_assembly
_atom_site_disorder_group
Zn01 Zn 0.2826(3) 0.7174(3) 0.0833 0.0227(5) Uani 0.46(2) 2 d S T P A 1
Mn02 Mn 0.32476(4) 0.64951(9) 0.2500 0.0215(6) Uani 0.87(4) 2 d S T P B 1
O003 O -0.2553(3) 0.3746(3) 0.5204(4) 0.0267(12) Uani 1 1 d . . . . .
F004 F -0.0937(4) 0.7041(4) 0.3164(5) 0.066(2) Uani 1 1 d . . . . .
O005 O -0.2669(3) 0.4244(3) 0.6449(4) 0.0327(14) Uani 1 1 d . . . . .
O006 O 0.2300(3) 0.6555(3) 0.2749(4) 0.0359(15) Uani 1 1 d . . . . .
F007 F 0.0474(4) 0.7377(4) 0.5718(5) 0.071(2) Uani 1 1 d . . . . .
O008 O 0.2036(4) 0.7012(4) 0.1575(4) 0.0428(17) Uani 1 1 d . . . . .
F009 F 0.0835(4) 0.8248(4) 0.4785(6) 0.088(3) Uani 1 1 d . . . . .
F00A F -0.0154(4) 0.8125(4) 0.3567(6) 0.077(3) Uani 1 1 d . . . . .
F00B F -0.0117(4) 0.7938(3) 0.5557(6) 0.084(3) Uani 1 1 d . . . . .
F00C F -0.1107(4) 0.7483(4) 0.4345(6) 0.083(3) Uani 1 1 d . . . . .
C00D C -0.1865(4) 0.5030(4) 0.5360(6) 0.0282(18) Uani 1 1 d . . . . .
C00E C 0.1948(4) 0.6799(5) 0.2369(6) 0.033(2) Uani 1 1 d . . . . .
C00F C 0.1018(5) 0.7185(5) 0.2491(7) 0.040(2) Uani 1 1 d . . . . .
H00F H 0.1129 0.7355 0.1908 0.048 Uiso 1 1 calc R . . . .
C00G C -0.2409(4) 0.4300(4) 0.5701(6) 0.0287(18) Uani 1 1 d . . . . .
C00H C -0.1643(5) 0.5647(5) 0.5869(7) 0.035(2) Uani 1 1 d . . . . .
H00H H -0.1861 0.5605 0.6421 0.042 Uiso 1 1 calc R . . . .
C00I C -0.0792(4) 0.6396(4) 0.4755(6) 0.0312(19) Uani 1 1 d . . . . .
C00J C -0.1041(5) 0.5774(5) 0.4253(6) 0.0331(19) Uani 1 1 d . . . . .
H00J H -0.0837 0.5814 0.3692 0.040 Uiso 1 1 calc R . . . .
C00K C -0.1114(5) 0.6313(5) 0.5587(6) 0.040(2) Uani 1 1 d . . . . .
H00K H -0.0963 0.6720 0.5954 0.048 Uiso 1 1 calc R . . . .
C00L C 0.0337(4) 0.7025(5) 0.3815(6) 0.032(2) Uani 1 1 d . . . . .
C00M C 0.1365(4) 0.6844(5) 0.2877(6) 0.0324(19) Uani 1 1 d . . . . .
C00N C 0.1188(5) 0.6592(5) 0.3734(6) 0.036(2) Uani 1 1 d . . . . .
H00N H 0.1422 0.6368 0.4007 0.044 Uiso 1 1 calc R . . . .
C00O C 0.0674(5) 0.6669(5) 0.4183(7) 0.039(2) Uani 1 1 d . . . . .
H00O H 0.0545 0.6478 0.4755 0.047 Uiso 1 1 calc R . . . .
C00P C -0.1566(5) 0.5108(5) 0.4528(6) 0.0314(19) Uani 1 1 d . . . . .
H00P H -0.1726 0.4703 0.4156 0.038 Uiso 1 1 calc R . . . .
C00Q C 0.0516(5) 0.7273(6) 0.2962(8) 0.045(3) Uani 1 1 d . . . . .
H00Q H 0.0290 0.7507 0.2696 0.055 Uiso 1 1 calc R . . . .
C00R C 0.0252(6) 0.7672(6) 0.5132(10) 0.061(4) Uani 1 1 d . . . . .
C00S C -0.0597(6) 0.7450(6) 0.3854(10) 0.057(4) Uani 1 1 d . . . . .
C00T C -0.0204(5) 0.7128(5) 0.4383(7) 0.040(2) Uani 1 1 d . . . . .
O1 O 0.0000 0.458(10) 0.1667 0.31(11) Uiso 0.25 2 d S T P . .
Co01 Co 0.2832(3) 0.7168(3) 0.0833 0.0227(5) Uani 0.54(2) 2 d S T P A 2
Ca02 Ca 0.32476(4) 0.64951(9) 0.2500 0.0215(6) Uani 0.13(4) 2 d S T P A 2
O0AA O -0.023(5) 0.487(4) 0.200(5) 0.17(3) Uiso 0.25 1 d . . . . .

loop_
_atom_site_aniso_label
_atom_site_aniso_U_11
_atom_site_aniso_U_22
_atom_site_aniso_U_33
_atom_site_aniso_U_23
_atom_site_aniso_U_13
_atom_site_aniso_U_12
Zn01 0.0207(7) 0.0207(7) 0.0287(9) 0.0030(6) 0.0030(6) 0.0120(7)
Mn02 0.0168(7) 0.0215(9) 0.0277(11) 0.000 -0.0029(6) 0.0107(5)
O003 0.023(3) 0.018(3) 0.036(3) 0.000(2) -0.001(2) 0.008(2)
F004 0.042(4) 0.071(5) 0.097(6) 0.031(4) 0.012(4) 0.037(4)
O005 0.038(3) 0.024(3) 0.031(3) 0.005(2) 0.009(3) 0.011(3)
O006 0.021(3) 0.038(3) 0.053(4) -0.004(3) 0.007(3) 0.018(3)
F007 0.049(4) 0.063(5) 0.069(5) -0.022(4) 0.001(4) 0.004(3)
O008 0.032(3) 0.061(5) 0.039(4) 0.000(3) 0.014(3) 0.026(3)
F009 0.058(5) 0.031(4) 0.125(7) -0.020(4) 0.044(5) -0.015(3)
F00A 0.062(5) 0.041(4) 0.139(7) 0.036(4) 0.052(5) 0.034(4)
F00B 0.064(4) 0.035(3) 0.126(7) -0.025(4) 0.046(5) 0.005(3)
F00C 0.055(4) 0.069(5) 0.144(8) 0.035(5) 0.051(5) 0.045(4)
C00D 0.018(4) 0.025(4) 0.038(5) -0.006(3) -0.005(3) 0.008(3)
C00E 0.015(4) 0.026(4) 0.054(6) -0.015(4) 0.001(3) 0.008(3)
C00F 0.031(5) 0.041(5) 0.054(6) 0.010(5) 0.014(4) 0.024(4)
C00G 0.023(4) 0.021(4) 0.042(5) -0.003(3) -0.009(4) 0.011(3)
C00H 0.027(4) 0.027(4) 0.045(5) -0.002(4) 0.013(4) 0.008(3)
C00I 0.019(4) 0.021(4) 0.048(5) 0.000(4) 0.010(4) 0.006(3)
C00J 0.027(4) 0.028(4) 0.039(5) -0.001(4) 0.005(4) 0.010(3)
C00K 0.037(5) 0.024(4) 0.049(6) -0.014(4) 0.006(4) 0.007(4)
C00L 0.017(4) 0.026(4) 0.047(5) 0.000(4) 0.007(3) 0.005(3)
C00M 0.019(4) 0.031(4) 0.050(5) 0.002(4) 0.006(4) 0.014(4)
C00N 0.023(4) 0.036(5) 0.053(6) 0.006(4) 0.005(4) 0.017(4)
C00O 0.028(4) 0.039(5) 0.048(6) 0.002(4) 0.011(4) 0.015(4)
C00P 0.027(4) 0.029(4) 0.036(5) -0.005(4) 0.000(3) 0.012(4)
C00Q 0.024(5) 0.043(6) 0.074(7) 0.019(5) 0.017(4) 0.020(4)
C00R 0.032(5) 0.033(6) 0.085(9) -0.018(6) 0.021(6) -0.010(5)
C00S 0.036(6) 0.035(5) 0.110(11) 0.021(6) 0.034(6) 0.024(5)
C00T 0.025(4) 0.025(4) 0.062(6) -0.001(4) 0.018(4) 0.007(4)
Co01 0.0207(7) 0.0207(7) 0.0287(9) 0.0030(6) 0.0030(6) 0.0120(7)
Ca02 0.0168(7) 0.0215(9) 0.0277(11) 0.000 -0.0029(6) 0.0107(5)

loop_
_atom_type_symbol
_atom_type_description
_atom_type_scat_dispersion_real
_atom_type_scat_dispersion_imag
_atom_type_scat_source
C C 0.0181 0.0091 'International Tables Vol C Tables 4.2.6.8 and 6.1.1.4'
H H 0.0000 0.0000 'International Tables Vol C Tables 4.2.6.8 and 6.1.1.4'
Ca Ca 0.3641 1.2855 'International Tables Vol C Tables 4.2.6.8 and 6.1.1.4'
Co Co -2.3653 3.6143 'International Tables Vol C Tables 4.2.6.8 and 6.1.1.4'
F F 0.0727 0.0534 'International Tables Vol C Tables 4.2.6.8 and 6.1.1.4'
Mn Mn -0.5299 2.8052 'International Tables Vol C Tables 4.2.6.8 and 6.1.1.4'
O O 0.0492 0.0322 'International Tables Vol C Tables 4.2.6.8 and 6.1.1.4'
Zn Zn -1.5491 0.6778 'International Tables Vol C Tables 4.2.6.8 and 6.1.1.4'

loop_
_geom_angle_atom_site_label_1
_geom_angle_atom_site_label_2
_geom_angle_atom_site_label_3
_geom_angle
_geom_angle_site_symmetry_1
_geom_angle_site_symmetry_3
O003 Zn01 O003 106.2(6) 4_564 7_565
O008 Zn01 O003 114.8(3) . 7_565
O008 Zn01 O003 114.8(3) 10_665 4_564
O008 Zn01 O003 108.0(3) 10_665 7_565
O008 Zn01 O003 108.0(3) . 4_564
O008 Zn01 O008 105.3(7) 10_665 .
O003 Mn02 O003 83.8(3) 6_664 7_565
O005 Mn02 O003 88.8(2) 4_564 7_565
O005 Mn02 O003 164.8(2) 8_666 7_565
O005 Mn02 O003 164.8(2) 4_564 6_664
O005 Mn02 O003 88.8(2) 8_666 6_664
O005 Mn02 O005 101.2(3) 8_666 4_564
O006 Mn02 O003 79.8(2) . 6_664
O006 Mn02 O003 95.7(2) 11 6_664
O006 Mn02 O003 95.7(2) . 7_565
O006 Mn02 O003 79.8(2) 11 7_565
O006 Mn02 O005 96.0(3) . 8_666
O006 Mn02 O005 87.8(2) 11 8_666
O006 Mn02 O005 96.0(3) 11 4_564
O006 Mn02 O005 87.8(2) . 4_564
O006 Mn02 O006 174.0(4) 11 .
Zn01 O003 Mn02 96.7(2) 4_565 5_455
C00G O003 Zn01 115.7(5) . 4_565
C00G O003 Mn02 123.7(5) . 5_455
C00G O003 Co01 115.5(5) . 4_565
C00G O003 Ca02 123.7(5) . 5_455
Co01 O003 Ca02 96.5(2) 4_565 5_455
C00G O005 Mn02 144.6(6) . 4_565
C00G O005 Ca02 144.6(6) . 4_565
C00E O006 Mn02 137.0(6) . .
C00E O006 Ca02 137.0(6) . .
C00E O008 Zn01 125.8(6) . .
C00E O008 Co01 125.4(6) . .
C00H C00D C00G 120.9(8) . .
C00P C00D C00G 120.8(8) . .
C00P C00D C00H 118.4(8) . .
O006 C00E O008 125.3(8) . .
O006 C00E C00M 118.4(9) . .
O006 C00E Ca02 27.3(4) . .
O008 C00E C00M 116.3(8) . .
O008 C00E Ca02 98.4(5) . .
C00M C00E Ca02 145.0(7) . .
C00M C00F H00F 119.9 . .
C00Q C00F H00F 119.9 . .
C00Q C00F C00M 120.1(10) . .
O003 C00G C00D 116.8(8) . .
O003 C00G Ca02 101.4(5) . 4_565
O005 C00G O003 123.5(7) . .
O005 C00G C00D 119.6(7) . .
O005 C00G Ca02 22.5(4) . 4_565
C00D C00G Ca02 140.8(6) . 4_565
C00D C00H H00H 119.2 . .
C00K C00H C00D 121.5(9) . .
C00K C00H H00H 119.2 . .
C00J C00I C00K 116.5(8) . .
C00J C00I C00T 119.7(8) . .
C00K C00I C00T 123.8(8) . .
C00I C00J H00J 118.3 . .
C00P C00J C00I 123.4(9) . .
C00P C00J H00J 118.3 . .
C00H C00K C00I 120.6(8) . .
C00H C00K H00K 119.7 . .
C00I C00K H00K 119.7 . .
C00O C00L C00T 118.5(9) . .
C00Q C00L C00O 117.7(9) . .
C00Q C00L C00T 123.8(9) . .
C00F C00M C00E 119.0(9) . .
C00N C00M C00E 122.0(8) . .
C00N C00M C00F 118.9(8) . .
C00M C00N H00N 120.0 . .
C00O C00N C00M 120.0(9) . .
C00O C00N H00N 120.0 . .
C00L C00O H00O 119.1 . .
C00N C00O C00L 121.7(9) . .
C00N C00O H00O 119.1 . .
C00D C00P H00P 120.2 . .
C00J C00P C00D 119.6(8) . .
C00J C00P H00P 120.2 . .
C00F C00Q C00L 121.5(10) . .
C00F C00Q H00Q 119.3 . .
C00L C00Q H00Q 119.3 . .
F007 C00R F009 108.3(11) . .
F007 C00R F00B 107.7(11) . .
F007 C00R C00T 112.2(9) . .
F009 C00R C00T 109.8(11) . .
F00B C00R F009 105.9(9) . .
F00B C00R C00T 112.6(10) . .
F004 C00S F00A 108.0(11) . .
F004 C00S F00C 106.6(10) . .
F004 C00S C00T 111.0(8) . .
F00A C00S F00C 106.2(9) . .
F00A C00S C00T 113.4(9) . .
F00C C00S C00T 111.3(10) . .
C00I C00T C00L 110.5(7) . .
C00I C00T C00R 111.9(9) . .
C00I C00T C00S 107.0(7) . .
C00L C00T C00R 106.3(8) . .
C00L C00T C00S 112.4(9) . .
C00S C00T C00R 108.8(10) . .
O0AA O1 O0AA 74(10) . 9
O003 Co01 O003 107.3(7) 4_564 7_565
O003 Co01 Ca02 87.5(4) 7_565 2_664
O003 Co01 Ca02 46.3(2) 7_565 .
O003 Co01 Ca02 87.5(4) 4_564 .
O003 Co01 Ca02 46.3(2) 4_564 2_664
O008 Co01 O003 108.0(3) . 4_564
O008 Co01 O003 114.8(3) . 7_565
O008 Co01 O003 108.0(3) 10_665 7_565
O008 Co01 O003 114.8(3) 10_665 4_564
O008 Co01 O008 104.2(7) 10_665 .
O008 Co01 Ca02 83.0(2) 10_665 2_664
O008 Co01 Ca02 83.0(2) . .
O008 Co01 Ca02 152.0(2) . 2_664
O008 Co01 Ca02 152.0(2) 10_665 .
Ca02 Co01 Ca02 103.5(3) 2_664 .
O003 Ca02 O003 83.8(3) 6_664 7_565
O003 Ca02 C00E 83.7(2) 6_664 .
O003 Ca02 C00E 81.1(2) 6_664 11
O003 Ca02 C00E 81.1(2) 7_565 .
O003 Ca02 C00E 83.7(2) 7_565 11
O003 Ca02 C00G 77.23(19) 6_664 8_666
O003 Ca02 C00G 153.4(2) 6_664 4_564
O003 Ca02 C00G 153.4(2) 7_565 8_666
O003 Ca02 C00G 77.24(19) 7_565 4_564
O003 Ca02 Co01 37.23(14) 6_664 3_565
O003 Ca02 Co01 37.23(14) 7_565 .
O003 Ca02 Co01 103.11(18) 6_664 .
O003 Ca02 Co01 103.11(18) 7_565 3_565
O005 Ca02 O003 88.8(2) 4_564 7_565
O005 Ca02 O003 164.8(2) 4_564 6_664
O005 Ca02 O003 164.8(2) 8_666 7_565
O005 Ca02 O003 88.8(2) 8_666 6_664
O005 Ca02 O005 101.2(3) 8_666 4_564
O005 Ca02 C00E 82.1(2) 4_564 .
O005 Ca02 C00E 111.4(3) 8_666 .
O005 Ca02 C00E 111.4(2) 4_564 11
O005 Ca02 C00E 82.1(2) 8_666 11
O005 Ca02 C00G 12.8(2) 4_564 4_564
O005 Ca02 C00G 113.6(2) 8_666 4_564
O005 Ca02 C00G 12.8(2) 8_666 8_666
O005 Ca02 C00G 113.6(2) 4_564 8_666
O005 Ca02 Co01 63.86(18) 4_564 .
O005 Ca02 Co01 63.86(19) 8_666 3_565
O005 Ca02 Co01 157.90(17) 8_666 .
O005 Ca02 Co01 157.90(17) 4_564 3_565
O006 Ca02 O003 95.7(2) 11 6_664
O006 Ca02 O003 95.7(2) . 7_565
O006 Ca02 O003 79.8(2) 11 7_565
O006 Ca02 O003 79.8(2) . 6_664
O006 Ca02 O005 87.8(2) . 4_564
O006 Ca02 O005 96.0(3) 11 4_564
O006 Ca02 O005 96.0(3) . 8_666
O006 Ca02 O005 87.8(2) 11 8_666
O006 Ca02 O006 174.0(4) 11 .
O006 Ca02 C00E 160.8(3) . 11
O006 Ca02 C00E 160.8(3) 11 .
O006 Ca02 C00E 15.7(3) 11 11
O006 Ca02 C00E 15.7(3) . .
O006 Ca02 C00G 99.1(2) 11 4_564
O006 Ca02 C00G 83.7(2) 11 8_666
O006 Ca02 C00G 99.1(2) . 8_666
O006 Ca02 C00G 83.7(2) . 4_564
O006 Ca02 Co01 109.0(2) 11 .
O006 Ca02 Co01 68.5(2) . .
O006 Ca02 Co01 68.5(2) 11 3_565
O006 Ca02 Co01 109.0(2) . 3_565
C00E Ca02 C00E 159.5(3) 11 .
C00E Ca02 C00G 114.7(2) . 8_666
C00E Ca02 C00G 75.1(2) 11 8_666
C00E Ca02 C00G 114.7(2) 11 4_564
C00E Ca02 C00G 75.1(2) . 4_564
C00E Ca02 Co01 52.9(2) 11 3_565
C00E Ca02 Co01 52.9(2) . .
C00E Ca02 Co01 117.8(2) 11 .
C00E Ca02 Co01 117.8(2) . 3_565
C00G Ca02 C00G 126.2(3) 8_666 4_564
C00G Ca02 Co01 167.11(19) 4_564 3_565
C00G Ca02 Co01 51.05(18) 4_564 .
C00G Ca02 Co01 51.05(18) 8_666 3_565
C00G Ca02 Co01 167.11(19) 8_666 .
Co01 Ca02 Co01 135.00(14) 3_565 .
O1 O0AA O0AA 53(9) . 9

loop_
_geom_bond_atom_site_label_1
_geom_bond_atom_site_label_2
_geom_bond_distance
_geom_bond_site_symmetry_2
Zn01 O003 1.986(9) 7_565
Zn01 O003 1.986(9) 4_564
Zn01 O008 1.905(9) .
Zn01 O008 1.905(9) 10_665
Mn02 O003 2.356(5) 7_565
Mn02 O003 2.356(5) 6_664
Mn02 O005 2.143(5) 8_666
Mn02 O005 2.143(6) 4_564
Mn02 O006 2.116(5) .
Mn02 O006 2.116(5) 11
O003 Zn01 1.986(9) 4_565
O003 Mn02 2.356(5) 5_455
O003 C00G 1.300(10) .
O003 Co01 1.972(9) 4_565
O003 Ca02 2.356(5) 5_455
F004 C00S 1.322(16) .
O005 Mn02 2.143(5) 4_565
O005 C00G 1.242(10) .
O005 Ca02 2.143(5) 4_565
O006 C00E 1.245(11) .
O006 Ca02 2.116(5) .
F007 C00R 1.307(17) .
O008 C00E 1.267(12) .
O008 Co01 1.919(10) .
F009 C00R 1.340(12) .
F00A C00S 1.336(12) .
F00B C00R 1.339(14) .
F00C C00S 1.345(12) .
C00D C00G 1.491(11) .
C00D C00H 1.387(12) .
C00D C00P 1.386(12) .
C00E C00M 1.503(11) .
C00E Ca02 3.144(8) .
C00F H00F 0.9400 .
C00F C00M 1.396(13) .
C00F C00Q 1.374(13) .
C00G Ca02 3.237(9) 4_565
C00H H00H 0.9400 .
C00H C00K 1.365(13) .
C00I C00J 1.382(12) .
C00I C00K 1.405(13) .
C00I C00T 1.536(12) .
C00J H00J 0.9400 .
C00J C00P 1.358(12) .
C00K H00K 0.9400 .
C00L C00O 1.394(14) .
C00L C00Q 1.379(14) .
C00L C00T 1.538(12) .
C00M C00N 1.386(14) .
C00N H00N 0.9400 .
C00N C00O 1.367(13) .
C00O H00O 0.9400 .
C00P H00P 0.9400 .
C00Q H00Q 0.9400 .
C00R C00T 1.565(15) .
C00S C00T 1.545(16) .
O1 O0AA 1.10(18) 9
O1 O0AA 1.10(18) .
Co01 O003 1.972(9) 4_564
Co01 O003 1.972(9) 7_565
Co01 O008 1.919(10) 10_665
Co01 Ca02 3.239(8) 2_664
Co01 Ca02 3.239(8) .
Ca02 O003 2.356(5) 7_565
Ca02 O003 2.356(5) 6_664
Ca02 O005 2.143(6) 4_564
Ca02 O005 2.143(5) 8_666
Ca02 O006 2.116(5) 11
Ca02 C00E 3.144(8) 11
Ca02 C00G 3.237(9) 8_666
Ca02 C00G 3.237(9) 4_564
Ca02 Co01 3.239(8) 3_565
O0AA O0AA 1.32(16) 9
